data_4078598
loop_
_publ_author_name
'Prades, Amparo'
'Peris, Eduardo'
'Alcarazo, Manuel'

_publ_section_title
;
 Pyracenebis(imidazolylidene): A New Janus-Type Biscarbene and Its
 Coordination to Rhodium and Iridium
;
_journal_issue 12
_journal_name_full Organometallics
_journal_page_first 4623
_journal_paper_doi 10.1021/om3003834
_journal_volume 31
_journal_year 2012
_chemical_formula_moiety 'C80 H96 Cl2 N4 Rh2, 4(C H Cl3)'
_chemical_formula_sum 'C84 H100 Cl14 N4 Rh2'
_chemical_formula_weight 1867.80
_chemical_name_systematic
;
 ? 
;
_space_group_crystal_system monoclinic
_space_group_IT_number 14
_space_group_name_Hall '-P 2yn'
_space_group_name_H-M_alt 'P 1 21/n 1'
_symmetry_space_group_name_Hall '-P 2yn'
_symmetry_space_group_name_H-M 'P 1 21/n 1'
_atom_sites_solution_hydrogens geom
_atom_sites_solution_primary direct
_atom_sites_solution_secondary difmap
_audit_creation_date 2012-02-11
_audit_creation_method
;
  Olex2 1.1
  (compiled Nov  1 2011 20:42:30, GUI svn.r3906)
;
_cell_angle_alpha 90.00
_cell_angle_beta 113.389(3)
_cell_angle_gamma 90.00
_cell_formula_units_Z 2
_cell_length_a 18.8621(4)
_cell_length_b 13.8228(3)
_cell_length_c 18.8523(5)
_cell_measurement_temperature 293(2)
_cell_volume 4511.4(2)
_computing_molecular_graphics
;
O. V. Dolomanov, L. J. Bourhis, R. J. Gildea, J. A. K. Howard and H. Puschmann,
OLEX2: a complete structure solution, refinement and analysis program.
J. Appl. Cryst. (2009). 42, 339-341.
;
_computing_publication_material
;
O. V. Dolomanov, L. J. Bourhis, R. J. Gildea, J. A. K. Howard and H. Puschmann,
OLEX2: a complete structure solution, refinement and analysis program.
J. Appl. Cryst. (2009). 42, 339-341.
;
_computing_structure_refinement 'SHELXL-97 (Sheldrick, 1997)'
_computing_structure_solution 'SHELXS-97 (Sheldrick, 1990)'
_diffrn_ambient_temperature 293(2)
_diffrn_measured_fraction_theta_full 0.978
_diffrn_measured_fraction_theta_max 0.874
_diffrn_radiation_monochromator graphite
_diffrn_radiation_type MoK\a
_diffrn_radiation_wavelength 0.71073
_diffrn_reflns_av_R_equivalents 0.0563
_diffrn_reflns_av_unetI/netI 0.0869
_diffrn_reflns_limit_h_max 25
_diffrn_reflns_limit_h_min -24
_diffrn_reflns_limit_k_max 18
_diffrn_reflns_limit_k_min -18
_diffrn_reflns_limit_l_max 23
_diffrn_reflns_limit_l_min -25
_diffrn_reflns_number 26996
_diffrn_reflns_theta_full 25.00
_diffrn_reflns_theta_max 28.92
_diffrn_reflns_theta_min 2.98
_diffrn_source 'fine-focus sealed tube'
_exptl_absorpt_coefficient_mu 0.824
_exptl_crystal_colour 'clear yellowish yellow'
_exptl_crystal_colour_lustre clear
_exptl_crystal_colour_modifier yellowish
_exptl_crystal_colour_primary yellow
_exptl_crystal_density_diffrn 1.375
_exptl_crystal_density_method 'not measured'
_exptl_crystal_description prism
_exptl_crystal_F_000 1920
_exptl_crystal_size_max 0.14
_exptl_crystal_size_mid 0.12
_exptl_crystal_size_min 0.12
_refine_diff_density_max 1.743
_refine_diff_density_min -0.916
_refine_diff_density_rms 0.110
_refine_ls_extinction_method none
_refine_ls_goodness_of_fit_ref 1.060
_refine_ls_hydrogen_treatment constr
_refine_ls_matrix_type full
_refine_ls_number_parameters 477
_refine_ls_number_reflns 10405
_refine_ls_number_restraints 0
_refine_ls_restrained_S_all 1.060
_refine_ls_R_factor_all 0.1127
_refine_ls_R_factor_gt 0.0619
_refine_ls_shift/su_max 0.001
_refine_ls_shift/su_mean 0.000
_refine_ls_structure_factor_coef Fsqd
_refine_ls_weighting_details 'calc w=1/[\s^2^(Fo^2^)+(0.0718P)^2^+6.0952P] where P=(Fo^2^+2Fc^2^)/3'
_refine_ls_weighting_scheme calc
_refine_ls_wR_factor_gt 0.1420
_refine_ls_wR_factor_ref 0.1760
_reflns_number_gt 6683
_reflns_number_total 10405
_reflns_threshold_expression >2sigma(I)
_cod_data_source_file om3003834_si_001.cif
_cod_data_source_block str1309
_cod_original_cell_volume 4511.43(19)
_cod_database_code 4078598

loop_
_space_group_symop_id
_space_group_symop_operation_xyz
1 'x, y, z'
2 '-x+1/2, y+1/2, -z+1/2'
3 '-x, -y, -z'
4 'x-1/2, -y-1/2, z-1/2'

loop_
_atom_site_label
_atom_site_type_symbol
_atom_site_fract_x
_atom_site_fract_y
_atom_site_fract_z
_atom_site_U_iso_or_equiv
_atom_site_adp_type
_atom_site_occupancy
_atom_site_symmetry_multiplicity
_atom_site_calc_flag
_atom_site_refinement_flags
Rh1 Rh 0.973490(19) 0.29309(3) 0.82820(2) 0.02557(12) Uani 1 1 d .
Cl2 Cl 0.98614(7) 0.14443(9) 0.76954(8) 0.0409(3) Uani 1 1 d .
Cl50 Cl 0.64640(12) 0.4972(2) 0.47601(13) 0.1067(8) Uani 1 1 d .
Cl52 Cl 0.66304(10) 0.61928(13) 0.36137(13) 0.0783(5) Uani 1 1 d .
Cl51 Cl 0.51842(12) 0.61525(18) 0.37900(18) 0.1189(10) Uani 1 1 d .
Cl48 Cl 1.01007(14) -0.1028(2) 0.66001(19) 0.1408(12) Uani 1 1 d .
Cl46 Cl 0.85008(16) -0.0700(2) 0.5701(2) 0.1534(14) Uani 1 1 d .
Cl47 Cl 0.9589(2) 0.0626(3) 0.5591(2) 0.1787(15) Uani 1 1 d .
C41 C 0.9181(3) 0.2101(4) 0.8911(3) 0.0451(13) Uani 1 1 d .
H41 H 0.9008 0.1455 0.8700 0.054 Uiso 1 1 calc R
C3 C 0.9846(2) 0.3669(3) 0.7383(2) 0.0228(9) Uani 1 1 d .
N4 N 0.92371(18) 0.3944(3) 0.6706(2) 0.0238(8) Uani 1 1 d .
N12 N 0.95027(19) 0.6172(3) 0.2764(2) 0.0250(8) Uani 1 1 d .
C38 C 0.9241(3) 0.4086(4) 0.8648(3) 0.0383(12) Uani 1 1 d .
H38 H 0.9036 0.4604 0.8265 0.046 Uiso 1 1 calc R
C28 C 0.8973(4) 0.6522(4) 0.7669(4) 0.0566(16) Uani 1 1 d .
H28A H 0.8487 0.6791 0.7622 0.085 Uiso 1 1 calc R
H28B H 0.9334 0.7036 0.7723 0.085 Uiso 1 1 calc R
H28C H 0.9170 0.6111 0.8116 0.085 Uiso 1 1 calc R
C5 C 0.9507(2) 0.4243(3) 0.6157(3) 0.0259(10) Uani 1 1 d .
C8 C 0.8648(2) 0.5275(3) 0.4051(3) 0.0299(10) Uani 1 1 d .
H8 H 0.8200 0.5423 0.3624 0.036 Uiso 1 1 calc R
C33 C 0.7935(2) 0.3383(4) 0.6489(3) 0.0312(11) Uani 1 1 d .
C42 C 0.9946(3) 0.2160(4) 0.9368(3) 0.0442(13) Uani 1 1 d .
H42 H 1.0227 0.1549 0.9426 0.053 Uiso 1 1 calc R
C39 C 0.8694(4) 0.3770(5) 0.9022(4) 0.0596(17) Uani 1 1 d .
H39A H 0.8910 0.3968 0.9559 0.072 Uiso 1 1 calc R
H39B H 0.8205 0.4102 0.8768 0.072 Uiso 1 1 calc R
C7 C 0.8594(2) 0.4867(3) 0.4726(3) 0.0310(11) Uani 1 1 d .
H7 H 0.8110 0.4756 0.4733 0.037 Uiso 1 1 calc R
C13 C 0.8695(2) 0.6189(3) 0.2232(3) 0.0276(10) Uani 1 1 d .
C9 C 0.9357(2) 0.5449(3) 0.4030(3) 0.0271(10) Uani 1 1 d .
C18 C 0.8383(3) 0.5352(4) 0.1816(3) 0.0325(11) Uani 1 1 d .
C6 C 0.9252(2) 0.4636(3) 0.5368(3) 0.0267(10) Uani 1 1 d .
C14 C 0.8255(3) 0.6991(4) 0.2268(3) 0.0344(11) Uani 1 1 d .
C37 C 1.0038(3) 0.4106(4) 0.9048(3) 0.0388(12) Uani 1 1 d .
H37 H 1.0285 0.4634 0.8883 0.047 Uiso 1 1 calc R
C11 C 0.9707(2) 0.5823(3) 0.3505(3) 0.0260(10) Uani 1 1 d .
C10 C 1.0026(2) 0.5193(3) 0.4681(3) 0.0284(10) Uani 1 1 d .
C30 C 0.7569(3) 0.5253(4) 0.6812(3) 0.0412(13) Uani 1 1 d .
H30 H 0.7436 0.5874 0.6903 0.049 Uiso 1 1 calc R
C22 C 0.8588(3) 0.7870(4) 0.2751(3) 0.0413(13) Uani 1 1 d .
H22 H 0.9147 0.7860 0.2891 0.050 Uiso 1 1 calc R
C25 C 0.8463(2) 0.4139(3) 0.6664(3) 0.0272(10) Uani 1 1 d .
C27 C 0.8859(3) 0.5930(4) 0.6946(3) 0.0409(13) Uani 1 1 d .
H27 H 0.9362 0.5662 0.7010 0.049 Uiso 1 1 calc R
C26 C 0.8297(2) 0.5089(4) 0.6808(3) 0.0320(11) Uani 1 1 d .
C20 C 0.8874(3) 0.3731(4) 0.2435(3) 0.0471(14) Uani 1 1 d .
H20A H 0.9065 0.4034 0.2934 0.071 Uiso 1 1 calc R
H20B H 0.9203 0.3197 0.2442 0.071 Uiso 1 1 calc R
H20C H 0.8359 0.3499 0.2311 0.071 Uiso 1 1 calc R
C34 C 0.8092(3) 0.2398(4) 0.6229(3) 0.0404(12) Uani 1 1 d .
H34 H 0.8654 0.2309 0.6433 0.048 Uiso 1 1 calc R
C17 C 0.7585(3) 0.5342(4) 0.1388(3) 0.0451(13) Uani 1 1 d .
H17 H 0.7354 0.4801 0.1093 0.054 Uiso 1 1 calc R
C29 C 0.8587(4) 0.6594(4) 0.6237(4) 0.0602(17) Uani 1 1 d .
H29A H 0.8117 0.6910 0.6188 0.090 Uiso 1 1 calc R
H29B H 0.8498 0.6216 0.5782 0.090 Uiso 1 1 calc R
H29C H 0.8977 0.7070 0.6297 0.090 Uiso 1 1 calc R
C32 C 0.7217(3) 0.3600(4) 0.6510(3) 0.0438(13) Uani 1 1 d .
H32 H 0.6848 0.3115 0.6404 0.053 Uiso 1 1 calc R
C19 C 0.8868(3) 0.4463(4) 0.1827(3) 0.0361(11) Uani 1 1 d .
H19 H 0.9401 0.4683 0.1969 0.043 Uiso 1 1 calc R
C24 C 0.8458(4) 0.7871(4) 0.3505(4) 0.0551(16) Uani 1 1 d .
H24A H 0.7915 0.7835 0.3387 0.083 Uiso 1 1 calc R
H24B H 0.8665 0.8455 0.3786 0.083 Uiso 1 1 calc R
H24C H 0.8714 0.7323 0.3813 0.083 Uiso 1 1 calc R
C43 C 1.0285(4) 0.2841(5) 1.0058(3) 0.0650(18) Uani 1 1 d .
H43A H 0.9913 0.2920 1.0291 0.078 Uiso 1 1 calc R
H43B H 1.0743 0.2544 1.0441 0.078 Uiso 1 1 calc R
C15 C 0.7455(3) 0.6917(5) 0.1825(3) 0.0508(15) Uani 1 1 d .
H15 H 0.7136 0.7430 0.1826 0.061 Uiso 1 1 calc R
C16 C 0.7135(3) 0.6120(5) 0.1396(3) 0.0574(17) Uani 1 1 d .
H16 H 0.6606 0.6100 0.1105 0.069 Uiso 1 1 calc R
C31 C 0.7047(3) 0.4516(4) 0.6684(3) 0.0498(15) Uani 1 1 d .
H31 H 0.6575 0.4636 0.6715 0.060 Uiso 1 1 calc R
C40 C 0.8550(4) 0.2726(5) 0.8984(5) 0.072(2) Uani 1 1 d .
H40A H 0.8070 0.2596 0.8546 0.086 Uiso 1 1 calc R
H40B H 0.8480 0.2533 0.9447 0.086 Uiso 1 1 calc R
C23 C 0.8272(4) 0.8814(4) 0.2298(4) 0.0617(17) Uani 1 1 d .
H23A H 0.8307 0.8779 0.1805 0.092 Uiso 1 1 calc R
H23B H 0.8570 0.9353 0.2585 0.092 Uiso 1 1 calc R
H23C H 0.7741 0.8896 0.2224 0.092 Uiso 1 1 calc R
C44 C 1.0491(4) 0.3792(5) 0.9868(3) 0.0597(17) Uani 1 1 d .
H44A H 1.1035 0.3791 0.9963 0.072 Uiso 1 1 calc R
H44B H 1.0416 0.4265 1.0212 0.072 Uiso 1 1 calc R
C36 C 0.7757(3) 0.1572(4) 0.6525(4) 0.0567(16) Uani 1 1 d .
H36A H 0.7932 0.1618 0.7077 0.085 Uiso 1 1 calc R
H36B H 0.7922 0.0967 0.6392 0.085 Uiso 1 1 calc R
H36C H 0.7203 0.1607 0.6294 0.085 Uiso 1 1 calc R
C35 C 0.7786(4) 0.2376(5) 0.5343(4) 0.0663(18) Uani 1 1 d .
H35A H 0.7241 0.2510 0.5128 0.100 Uiso 1 1 calc R
H35B H 0.7875 0.1748 0.5177 0.100 Uiso 1 1 calc R
H35C H 0.8049 0.2856 0.5170 0.100 Uiso 1 1 calc R
C49 C 0.5976(3) 0.5470(4) 0.3851(4) 0.0551(16) Uani 1 1 d .
H49 H 0.5795 0.4942 0.3475 0.066 Uiso 1 1 calc R
C21 C 0.8608(3) 0.3974(4) 0.1037(3) 0.0523(15) Uani 1 1 d .
H21A H 0.8128 0.3644 0.0924 0.078 Uiso 1 1 calc R
H21B H 0.8993 0.3516 0.1042 0.078 Uiso 1 1 calc R
H21C H 0.8541 0.4453 0.0647 0.078 Uiso 1 1 calc R
C45 C 0.9370(4) -0.0201(6) 0.6223(5) 0.088(2) Uani 1 1 d .
H45 H 0.9331 0.0170 0.6648 0.105 Uiso 1 1 calc R

loop_
_atom_site_aniso_label
_atom_site_aniso_U_11
_atom_site_aniso_U_22
_atom_site_aniso_U_33
_atom_site_aniso_U_23
_atom_site_aniso_U_13
_atom_site_aniso_U_12
Rh1 0.02757(19) 0.0286(2) 0.0245(2) 0.00277(16) 0.01451(15) -0.00064(15)
Cl2 0.0512(7) 0.0341(6) 0.0424(8) -0.0024(6) 0.0240(6) 0.0029(6)
Cl50 0.0804(13) 0.151(2) 0.0699(14) 0.0284(14) 0.0098(11) -0.0312(14)
Cl52 0.0711(11) 0.0593(10) 0.1050(16) 0.0076(10) 0.0355(11) -0.0038(9)
Cl51 0.0728(13) 0.1001(16) 0.191(3) -0.0453(17) 0.0596(16) 0.0163(12)
Cl48 0.0891(16) 0.126(2) 0.169(3) 0.014(2) 0.0101(17) 0.0297(15)
Cl46 0.1105(19) 0.1009(19) 0.173(3) -0.040(2) -0.0236(19) 0.0115(15)
Cl47 0.194(3) 0.224(4) 0.111(3) 0.040(3) 0.053(2) 0.014(3)
C41 0.058(3) 0.042(3) 0.050(4) -0.003(3) 0.037(3) -0.018(3)
C3 0.025(2) 0.023(2) 0.023(2) -0.0005(19) 0.0131(19) 0.0022(17)
N4 0.0200(16) 0.031(2) 0.024(2) 0.0033(16) 0.0136(15) -0.0007(15)
N12 0.0237(17) 0.0281(19) 0.027(2) 0.0042(17) 0.0138(16) 0.0010(15)
C38 0.054(3) 0.035(3) 0.034(3) 0.002(2) 0.027(3) 0.010(2)
C28 0.069(4) 0.041(3) 0.059(4) -0.006(3) 0.024(3) -0.002(3)
C5 0.022(2) 0.036(3) 0.023(2) 0.005(2) 0.0129(19) 0.0023(19)
C8 0.024(2) 0.045(3) 0.022(2) 0.006(2) 0.0097(19) 0.003(2)
C33 0.027(2) 0.043(3) 0.027(3) 0.002(2) 0.013(2) -0.003(2)
C42 0.066(4) 0.038(3) 0.031(3) 0.012(3) 0.023(3) -0.006(3)
C39 0.060(4) 0.070(4) 0.070(5) -0.001(4) 0.048(4) 0.010(3)
C7 0.020(2) 0.043(3) 0.034(3) 0.005(2) 0.015(2) -0.0026(19)
C13 0.020(2) 0.044(3) 0.020(2) 0.008(2) 0.0099(18) 0.002(2)
C9 0.023(2) 0.038(3) 0.023(2) 0.007(2) 0.0123(19) 0.0048(19)
C18 0.030(2) 0.044(3) 0.027(3) 0.004(2) 0.015(2) -0.005(2)
C6 0.024(2) 0.035(2) 0.023(2) 0.005(2) 0.0125(19) 0.0027(19)
C14 0.029(2) 0.047(3) 0.030(3) 0.008(2) 0.014(2) 0.004(2)
C37 0.053(3) 0.031(3) 0.034(3) -0.001(2) 0.019(3) -0.008(2)
C11 0.026(2) 0.033(2) 0.021(2) 0.006(2) 0.0118(19) 0.0021(19)
C10 0.021(2) 0.043(3) 0.024(3) 0.006(2) 0.0124(19) 0.0024(19)
C30 0.034(3) 0.050(3) 0.046(3) 0.003(3) 0.022(2) 0.013(2)
C22 0.040(3) 0.039(3) 0.052(4) 0.005(3) 0.025(3) 0.012(2)
C25 0.021(2) 0.041(3) 0.023(2) 0.005(2) 0.0116(18) 0.0018(19)
C27 0.036(3) 0.036(3) 0.054(4) 0.000(3) 0.021(3) 0.006(2)
C26 0.027(2) 0.041(3) 0.030(3) 0.000(2) 0.014(2) 0.002(2)
C20 0.055(3) 0.045(3) 0.047(4) -0.003(3) 0.026(3) -0.007(3)
C34 0.038(3) 0.043(3) 0.043(3) -0.006(3) 0.018(2) -0.009(2)
C17 0.034(3) 0.065(4) 0.035(3) 0.000(3) 0.012(2) -0.008(3)
C29 0.076(4) 0.049(4) 0.070(5) 0.006(3) 0.044(4) 0.002(3)
C32 0.026(2) 0.057(4) 0.051(4) -0.002(3) 0.018(2) -0.011(2)
C19 0.036(2) 0.039(3) 0.038(3) -0.009(2) 0.020(2) -0.010(2)
C24 0.069(4) 0.045(3) 0.058(4) 0.003(3) 0.032(3) 0.018(3)
C43 0.081(5) 0.073(5) 0.030(3) 0.013(3) 0.009(3) -0.008(4)
C15 0.033(3) 0.068(4) 0.049(4) 0.013(3) 0.013(3) 0.013(3)
C16 0.024(2) 0.102(5) 0.041(4) 0.004(4) 0.007(2) -0.004(3)
C31 0.028(2) 0.070(4) 0.059(4) -0.001(3) 0.027(3) 0.006(3)
C40 0.066(4) 0.077(5) 0.101(6) -0.015(4) 0.064(4) -0.017(4)
C23 0.061(4) 0.048(3) 0.088(5) 0.017(3) 0.042(4) 0.015(3)
C44 0.070(4) 0.066(4) 0.033(3) -0.007(3) 0.009(3) -0.006(3)
C36 0.050(3) 0.050(4) 0.075(5) 0.007(3) 0.030(3) -0.008(3)
C35 0.096(5) 0.060(4) 0.050(4) -0.014(3) 0.036(4) -0.014(4)
C49 0.048(3) 0.049(3) 0.061(4) -0.015(3) 0.014(3) -0.001(3)
C21 0.063(4) 0.055(4) 0.045(4) -0.009(3) 0.028(3) -0.012(3)
C45 0.087(5) 0.083(5) 0.074(6) -0.019(5) 0.012(4) 0.012(4)

loop_
_atom_type_symbol
_atom_type_description
_atom_type_scat_dispersion_real
_atom_type_scat_dispersion_imag
_atom_type_scat_source
C C 0.0033 0.0016 'International Tables Vol C Tables 4.2.6.8 and 6.1.1.4'
H H 0.0000 0.0000 'International Tables Vol C Tables 4.2.6.8 and 6.1.1.4'
Cl Cl 0.1484 0.1585 'International Tables Vol C Tables 4.2.6.8 and 6.1.1.4'
N N 0.0061 0.0033 'International Tables Vol C Tables 4.2.6.8 and 6.1.1.4'
Rh Rh -1.1178 0.9187 'International Tables Vol C Tables 4.2.6.8 and 6.1.1.4'

loop_
_geom_angle_atom_site_label_1
_geom_angle_atom_site_label_2
_geom_angle_atom_site_label_3
_geom_angle
_geom_angle_site_symmetry_1
_geom_angle_site_symmetry_3
C41 Rh1 Cl2 87.56(15) . .
C41 Rh1 C42 36.0(2) . .
C3 Rh1 Cl2 89.07(12) . .
C3 Rh1 C41 158.6(2) . .
C3 Rh1 C38 95.55(18) . .
C3 Rh1 C42 165.10(19) . .
C3 Rh1 C37 95.39(18) . .
C38 Rh1 Cl2 160.94(15) . .
C38 Rh1 C41 81.4(2) . .
C38 Rh1 C42 90.1(2) . .
C42 Rh1 Cl2 90.01(15) . .
C37 Rh1 Cl2 159.23(15) . .
C37 Rh1 C41 95.2(2) . .
C37 Rh1 C38 38.67(19) . .
C37 Rh1 C42 80.5(2) . .
C42 C41 Rh1 72.3(3) . .
C42 C41 C40 125.5(6) . .
C40 C41 Rh1 108.1(4) . .
N4 C3 Rh1 125.1(3) . .
N12 C3 Rh1 129.4(3) 3_766 .
N12 C3 N4 104.3(3) 3_766 .
C3 N4 C25 123.1(3) . .
C5 N4 C3 110.7(3) . .
C5 N4 C25 124.2(4) . .
C3 N12 C13 129.1(4) 3_766 .
C11 N12 C3 110.3(3) . 3_766
C11 N12 C13 119.9(3) . .
C39 C38 Rh1 113.8(4) . .
C37 C38 Rh1 70.6(3) . .
C37 C38 C39 122.6(5) . .
N4 C5 C6 142.6(4) . .
C11 C5 N4 106.5(4) 3_766 .
C11 C5 C6 110.9(4) 3_766 .
C9 C8 C7 120.6(4) . .
C25 C33 C34 122.6(4) . .
C25 C33 C32 116.2(4) . .
C32 C33 C34 121.1(4) . .
C41 C42 Rh1 71.6(3) . .
C41 C42 C43 123.9(6) . .
C43 C42 Rh1 110.8(4) . .
C40 C39 C38 114.0(5) . .
C6 C7 C8 120.8(4) . .
C18 C13 N12 117.9(4) . .
C18 C13 C14 124.0(4) . .
C14 C13 N12 117.3(4) . .
C8 C9 C11 140.9(4) . .
C8 C9 C10 118.3(4) . .
C10 C9 C11 100.8(3) . .
C13 C18 C17 116.7(5) . .
C13 C18 C19 123.0(4) . .
C17 C18 C19 120.2(5) . .
C7 C6 C5 142.0(4) . .
C7 C6 C10 117.1(4) . 3_766
C10 C6 C5 100.9(3) 3_766 .
C13 C14 C22 123.8(4) . .
C13 C14 C15 115.4(5) . .
C15 C14 C22 120.8(5) . .
C38 C37 Rh1 70.8(3) . .
C38 C37 C44 127.1(5) . .
C44 C37 Rh1 111.9(4) . .
N12 C11 C9 141.1(4) . .
C5 C11 N12 108.2(4) 3_766 .
C5 C11 C9 110.7(4) 3_766 .
C9 C10 C6 116.8(4) . 3_766
C10 C10 C9 121.0(5) 3_766 .
C10 C10 C6 122.2(5) 3_766 3_766
C31 C30 C26 121.3(5) . .
C14 C22 C24 112.3(4) . .
C14 C22 C23 111.9(5) . .
C24 C22 C23 110.0(4) . .
C33 C25 N4 118.8(4) . .
C33 C25 C26 123.9(4) . .
C26 C25 N4 117.3(4) . .
C28 C27 C29 109.7(5) . .
C26 C27 C28 113.7(4) . .
C26 C27 C29 109.8(5) . .
C30 C26 C25 116.7(4) . .
C30 C26 C27 119.6(4) . .
C25 C26 C27 123.7(4) . .
C33 C34 C35 109.4(5) . .
C36 C34 C33 113.2(4) . .
C36 C34 C35 110.7(5) . .
C16 C17 C18 121.0(5) . .
C31 C32 C33 121.5(5) . .
C18 C19 C21 112.6(4) . .
C20 C19 C18 111.8(4) . .
C20 C19 C21 110.0(4) . .
C44 C43 C42 114.2(5) . .
C16 C15 C14 122.0(5) . .
C15 C16 C17 120.8(5) . .
C30 C31 C32 120.4(4) . .
C39 C40 C41 115.3(5) . .
C43 C44 C37 114.6(5) . .
Cl50 C49 Cl52 108.8(3) . .
Cl51 C49 Cl50 112.9(4) . .
Cl51 C49 Cl52 110.1(3) . .
Cl48 C45 Cl47 109.8(5) . .
Cl46 C45 Cl48 113.9(5) . .
Cl46 C45 Cl47 107.2(5) . .

loop_
_geom_bond_atom_site_label_1
_geom_bond_atom_site_label_2
_geom_bond_distance
_geom_bond_site_symmetry_2
Rh1 Cl2 2.3899(13) .
Rh1 C41 2.191(5) .
Rh1 C3 2.058(4) .
Rh1 C38 2.099(5) .
Rh1 C42 2.200(5) .
Rh1 C37 2.097(5) .
Cl50 C49 1.734(7) .
Cl52 C49 1.778(6) .
Cl51 C49 1.730(6) .
Cl48 C45 1.713(8) .
Cl46 C45 1.689(8) .
Cl47 C45 1.811(9) .
C41 C42 1.358(8) .
C41 C40 1.519(8) .
C3 N4 1.389(5) .
C3 N12 1.382(5) 3_766
N4 C5 1.386(5) .
N4 C25 1.456(5) .
N12 C3 1.381(5) 3_766
N12 C13 1.454(5) .
N12 C11 1.379(5) .
C38 C39 1.526(7) .
C38 C37 1.389(7) .
C28 C27 1.531(8) .
C5 C6 1.473(6) .
C5 C11 1.365(6) 3_766
C8 C7 1.432(6) .
C8 C9 1.376(5) .
C33 C25 1.390(6) .
C33 C34 1.516(7) .
C33 C32 1.403(6) .
C42 C43 1.525(8) .
C39 C40 1.464(8) .
C7 C6 1.384(6) .
C13 C18 1.392(7) .
C13 C14 1.402(6) .
C9 C11 1.483(6) .
C9 C10 1.413(6) .
C18 C17 1.398(6) .
C18 C19 1.525(7) .
C6 C10 1.421(5) 3_766
C14 C22 1.498(7) .
C14 C15 1.409(7) .
C37 C44 1.503(8) .
C11 C5 1.365(6) 3_766
C10 C6 1.421(5) 3_766
C10 C10 1.354(8) 3_766
C30 C26 1.395(6) .
C30 C31 1.370(7) .
C22 C24 1.535(7) .
C22 C23 1.543(7) .
C25 C26 1.400(6) .
C27 C26 1.524(7) .
C27 C29 1.532(8) .
C20 C19 1.525(7) .
C34 C36 1.515(7) .
C34 C35 1.536(8) .
C17 C16 1.373(8) .
C32 C31 1.378(8) .
C19 C21 1.530(7) .
C43 C44 1.456(8) .
C15 C16 1.358(8) .
